data_4129273
loop_
_publ_author_name
'Hofbeck, Thomas'
'Monkowius, Uwe'
'Yersin, Hartmut'

_publ_section_title
;
 Highly efficient luminescence of Cu(I) compounds: thermally activated
 delayed fluorescence combined with short-lived phosphorescence.
;
_journal_issue 1
_journal_name_full 'Journal of the American Chemical Society'
_journal_page_first 399
_journal_page_last 404
_journal_paper_doi 10.1021/ja5109672
_journal_volume 137
_journal_year 2015
_chemical_compound_source 'see text'
_chemical_formula_moiety 'C36 H32 Cu2 I2 N2 P2'
_chemical_formula_sum 'C36 H32 Cu2 I2 N2 P2'
_chemical_formula_weight 935.48
_space_group_IT_number 20
_space_group_name_Hall 'C 2c 2'
_space_group_name_H-M_alt 'C 2 2 21'
_symmetry_cell_setting orthorhombic
_symmetry_Int_Tables_number 20
_symmetry_space_group_name_Hall 'C 2c 2'
_symmetry_space_group_name_H-M 'C 2 2 21'
_atom_sites_solution_hydrogens geom
_atom_sites_solution_primary direct
_atom_sites_solution_secondary difmap
_cell_angle_alpha 90
_cell_angle_beta 90
_cell_angle_gamma 90
_cell_formula_units_Z 8
_cell_length_a 17.7467(5)
_cell_length_b 10.0959(2)
_cell_length_c 43.4589(5)
_cell_measurement_reflns_used 7980
_cell_measurement_temperature 123
_cell_measurement_theta_max 62.0034
_cell_measurement_theta_min 2.0289
_cell_volume 7786.5(3)
_computing_cell_refinement
;
CrysAlis RED, Oxford Diffraction Ltd.,
Version 1.171.31.8 (release 12-05-2006 CrysAlis171 .NET)
;
_computing_data_collection
;
CrysAlis CCD, Oxford Diffraction Ltd.,
Version 1.171.31.8 (release 12-05-2006 CrysAlis171 .NET)
;
_computing_data_reduction
;
CrysAlis RED, Oxford Diffraction Ltd.,
Version 1.171.31.8 (release 12-05-2006 CrysAlis171 .NET)
;
_computing_molecular_graphics 'PLATON (Spek, 1990)'
_computing_publication_material 'PLATON (Spek, 2003)'
_computing_structure_refinement 'SHELXL-97 (Sheldrick, 1997)'
_computing_structure_solution 'SIR-97 (Altomare, 1999)'
_diffrn_ambient_temperature 123
_diffrn_detector_area_resol_mean 10.5431
_diffrn_measured_fraction_theta_full 0.889
_diffrn_measured_fraction_theta_max 0.889
_diffrn_measurement_details
;
#__ type_ start__ end____ width___ exp.time_
  1 omega   14.00   53.00   1.0000    1.5000
omega____ theta____ kappa____ phi______ omega'___ theta'___ frames
    -       -1.2571 -120.0000  -87.0000    0.0000    0.0000 39

#__ type_ start__ end____ width___ exp.time_
  2 omega    8.00   52.00   1.0000    1.5000
omega____ theta____ kappa____ phi______ omega'___ theta'___ frames
    -        2.5071 -112.0000  -13.0000    0.0000    0.0000 44

#__ type_ start__ end____ width___ exp.time_
  3 omega -158.00 -104.00   1.0000    3.0000
omega____ theta____ kappa____ phi______ omega'___ theta'___ frames
    -      -83.1433  -45.0000   20.0000    0.0000    0.0000 54

#__ type_ start__ end____ width___ exp.time_
  4 omega   48.00   91.00   1.0000    3.0000
omega____ theta____ kappa____ phi______ omega'___ theta'___ frames
    -       84.3933 -112.0000  -79.0000    0.0000    0.0000 43

#__ type_ start__ end____ width___ exp.time_
  5 omega    0.00   44.00   1.0000    3.0000
omega____ theta____ kappa____ phi______ omega'___ theta'___ frames
    -       84.3933  -94.0000   66.0000    0.0000    0.0000 44

#__ type_ start__ end____ width___ exp.time_
  6 omega   73.00  112.00   1.0000    3.0000
omega____ theta____ kappa____ phi______ omega'___ theta'___ frames
    -       84.3933 -154.0000  -66.0000    0.0000    0.0000 39

#__ type_ start__ end____ width___ exp.time_
  7 omega   73.00  112.00   1.0000    3.0000
omega____ theta____ kappa____ phi______ omega'___ theta'___ frames
    -       84.3933 -154.0000 -153.0000    0.0000    0.0000 39

#__ type_ start__ end____ width___ exp.time_
  8 omega   37.00   77.00   1.0000    3.0000
omega____ theta____ kappa____ phi______ omega'___ theta'___ frames
    -       84.3933 -154.0000   26.0000    0.0000    0.0000 40

#__ type_ start__ end____ width___ exp.time_
  9 phi   -122.00  -58.00   1.0000    3.0000
omega____ theta____ kappa____ phi______ omega'___ theta'___ frames
 -40.0000  -83.1433    0.0000     -        0.0000    0.0000 64

#__ type_ start__ end____ width___ exp.time_
 10 omega  -79.00  -21.00   1.0000    1.5000
omega____ theta____ kappa____ phi______ omega'___ theta'___ frames
    -       -1.2571  -75.0000    0.0000    0.0000    0.0000 58

#__ type_ start__ end____ width___ exp.time_
 11 phi    -62.00  -30.00   1.0000    1.5000
omega____ theta____ kappa____ phi______ omega'___ theta'___ frames
  40.0000    2.5071    0.0000     -        0.0000    0.0000 32

;
_diffrn_measurement_device_type 'Oxford Diffraction Gemini Ultra'
_diffrn_measurement_method omega-scan
_diffrn_radiation_monochromator graphite
_diffrn_radiation_probe x-ray
_diffrn_radiation_source 'Enhance (Cu) X-ray Source'
_diffrn_radiation_type CuK\a
_diffrn_radiation_wavelength 1.54184
_diffrn_reflns_av_R_equivalents 0.0000
_diffrn_reflns_av_sigmaI/netI 0.0352
_diffrn_reflns_limit_h_max 20
_diffrn_reflns_limit_h_min -19
_diffrn_reflns_limit_k_max 11
_diffrn_reflns_limit_k_min 0
_diffrn_reflns_limit_l_max 49
_diffrn_reflns_limit_l_min 0
_diffrn_reflns_number 5006
_diffrn_reflns_reduction_process
;
;
_diffrn_reflns_theta_full 62.11
_diffrn_reflns_theta_max 62.11
_diffrn_reflns_theta_min 2.03
_diffrn_standards_decay_% 0
_diffrn_standards_interval_count 0
_diffrn_standards_interval_time 0
_diffrn_standards_number 0
_exptl_absorpt_coefficient_mu 14.764
_exptl_absorpt_correction_T_max 1.00000
_exptl_absorpt_correction_T_min 0.22989
_exptl_absorpt_correction_type multi-scan
_exptl_absorpt_process_details
;
CrysAlis RED, Oxford Diffraction Ltd.,
Version 1.171.31.8 (release 12-01-2007 CrysAlis171 .NET)
Empirical absorption correction using spherical harmonics,
 implemented in SCALE3 ABSPACK scaling algorithm.
;
_exptl_crystal_colour colourless
_exptl_crystal_density_diffrn 1.596
_exptl_crystal_density_method 'Not Measured'
_exptl_crystal_description prism
_exptl_crystal_F_000 3648
_exptl_crystal_size_max 0.280
_exptl_crystal_size_mid 0.260
_exptl_crystal_size_min 0.150
_platon_squeeze_details
;
;
_refine_diff_density_max 1.558
_refine_diff_density_min -1.895
_refine_diff_density_rms 0.207
_refine_ls_abs_structure_details 'Flack H.D. (1983), Acta Cryst. A39, 876-881'
_refine_ls_abs_structure_Flack 0.009(10)
_refine_ls_extinction_method none
_refine_ls_goodness_of_fit_ref 1.054
_refine_ls_hydrogen_treatment mixed
_refine_ls_matrix_type full
_refine_ls_number_parameters 209
_refine_ls_number_reflns 5006
_refine_ls_number_restraints 0
_refine_ls_restrained_S_all 1.054
_refine_ls_R_factor_all 0.0597
_refine_ls_R_factor_gt 0.0560
_refine_ls_shift/su_max 0.000
_refine_ls_shift/su_mean 0.000
_refine_ls_structure_factor_coef Fsqd
_refine_ls_weighting_details 'CALC W=1/[\S^2^(FO^2^)+(0.0498P)^2^+407.6776P] WHERE P=(FO^2^+2FC^2^)/3'
_refine_ls_weighting_scheme calc
_refine_ls_wR_factor_gt 0.1396
_refine_ls_wR_factor_ref 0.1407
_reflns_number_gt 4803
_reflns_number_total 5006
_reflns_threshold_expression I>2\s(I)
_cod_data_source_file 3_iodide.cif
_cod_data_source_block g007
_cod_database_code 4129273

loop_
_symmetry_equiv_pos_site_id
_symmetry_equiv_pos_as_xyz
1 x,y,z
2 -x,-y,1/2+z
3 x,-y,-z
4 -x,y,1/2-z
5 1/2+x,1/2+y,z
6 1/2-x,1/2-y,1/2+z
7 1/2+x,1/2-y,-z
8 1/2-x,1/2+y,1/2-z

loop_
_atom_site_aniso_label
_atom_site_aniso_U_11
_atom_site_aniso_U_22
_atom_site_aniso_U_33
_atom_site_aniso_U_23
_atom_site_aniso_U_13
_atom_site_aniso_U_12
I1 0.0159(4) 0.0049(4) 0.0198(4) -0.0022(4) -0.0003(3) 0.0005(3)
I2 0.0158(4) 0.0050(4) 0.0271(5) 0.0013(4) -0.0047(3) -0.0007(3)
Cu1 0.0115(9) 0.0083(10) 0.0137(9) -0.0015(9) 0.0015(7) -0.0025(7)
Cu2 0.0096(9) 0.0085(10) 0.0146(9) 0.0021(9) 0.0012(7) -0.0034(7)
P1 0.0104(16) 0.0055(17) 0.0128(16) 0.0038(15) 0.0021(12) 0.0011(12)
P2 0.0107(16) 0.014(2) 0.0141(17) 0.0068(17) 0.0002(13) -0.0007(13)

loop_
_atom_site_label
_atom_site_type_symbol
_atom_site_thermal_displace_type
_atom_site_fract_x
_atom_site_fract_y
_atom_site_fract_z
_atom_site_occupancy
_atom_site_U_iso_or_equiv
_atom_site_calc_flag
_atom_site_refinement_flags
I1 I Uani 0.48505(4) -0.33817(8) 0.07984(2) 1.000 0.0135(2) . .
I2 I Uani 0.59214(4) -0.22736(9) 0.17345(2) 1.000 0.0160(3) . .
Cu1 Cu Uani 0.45218(10) -0.10761(19) 0.09716(4) 1.000 0.0112(5) . .
Cu2 Cu Uani 0.49199(9) -0.06699(18) 0.15555(4) 1.000 0.0109(5) . .
P1 P Uani 0.52833(16) 0.0676(3) 0.09407(7) 1.000 0.0096(9) . .
P2 P Uani 0.36842(17) -0.0998(4) 0.15805(8) 1.000 0.0129(10) . .
N1 N Uiso 0.3410(5) -0.0540(10) 0.0987(2) 1.000 0.006(2) . .
N2 N Uiso 0.5235(6) 0.1262(11) 0.1539(2) 1.000 0.014(2) . .
C1 C Uiso 0.3086(7) -0.0378(13) 0.1268(3) 1.000 0.011(3) . .
C2 C Uiso 0.2377(7) 0.0188(13) 0.1310(3) 1.000 0.013(3) . .
C3 C Uiso 0.1970(7) 0.0526(15) 0.1051(3) 1.000 0.016(3) . .
C4 C Uiso 0.2291(7) 0.0334(14) 0.0765(3) 1.000 0.018(3) . .
C5 C Uiso 0.2995(7) -0.0209(15) 0.0735(3) 1.000 0.018(3) . .
C6 C Uiso 0.3361(8) -0.0463(15) 0.0427(3) 1.000 0.021(3) . .
C7 C Uiso 0.5295(7) 0.1880(13) 0.1260(3) 1.000 0.012(3) . .
C8 C Uiso 0.5396(6) 0.3215(13) 0.1222(3) 1.000 0.008(3) . .
C9 C Uiso 0.5466(7) 0.4004(15) 0.1483(3) 1.000 0.015(3) . .
C10 C Uiso 0.5436(8) 0.3424(16) 0.1768(4) 1.000 0.026(3) . .
C11 C Uiso 0.5304(6) 0.2007(13) 0.1791(3) 1.000 0.011(3) . .
C12 C Uiso 0.5258(8) 0.1394(16) 0.2095(3) 1.000 0.025(3) . .
C13 C Uiso 0.4971(6) 0.1605(13) 0.0604(3) 1.000 0.008(3) . .
C14 C Uiso 0.5280(8) 0.1398(15) 0.0319(3) 1.000 0.024(3) . .
C15 C Uiso 0.4975(7) 0.1985(14) 0.0059(3) 1.000 0.020(3) . .
C16 C Uiso 0.4358(8) 0.2772(18) 0.0089(4) 1.000 0.032(4) . .
C17 C Uiso 0.4045(9) 0.3028(17) 0.0369(4) 1.000 0.033(4) . .
C18 C Uiso 0.4343(8) 0.2420(16) 0.0625(3) 1.000 0.028(4) . .
C19 C Uiso 0.6315(7) 0.0448(15) 0.0884(3) 1.000 0.018(3) . .
C20 C Uiso 0.6789(7) 0.1553(15) 0.0837(3) 1.000 0.019(3) . .
C21 C Uiso 0.7544(7) 0.1300(15) 0.0817(3) 1.000 0.023(3) . .
C22 C Uiso 0.7827(8) 0.0034(15) 0.0853(3) 1.000 0.020(3) . .
C23 C Uiso 0.7360(7) -0.0993(16) 0.0902(3) 1.000 0.021(3) . .
C24 C Uiso 0.6584(8) -0.0809(16) 0.0918(3) 1.000 0.026(3) . .
C25 C Uiso 0.3357(7) -0.0149(14) 0.1931(3) 1.000 0.015(3) . .
C26 C Uiso 0.3263(9) 0.1221(18) 0.1924(4) 1.000 0.035(4) . .
C27 C Uiso 0.3097(9) 0.1903(19) 0.2193(4) 1.000 0.037(4) . .
C28 C Uiso 0.3007(8) 0.1221(16) 0.2468(4) 1.000 0.027(4) . .
C29 C Uiso 0.3089(10) -0.0099(18) 0.2467(4) 1.000 0.039(4) . .
C30 C Uiso 0.3278(8) -0.0882(17) 0.2199(3) 1.000 0.027(4) . .
C31 C Uiso 0.3322(7) -0.2668(14) 0.1616(3) 1.000 0.011(3) . .
C32 C Uiso 0.3798(8) -0.3730(15) 0.1627(3) 1.000 0.022(3) . .
C33 C Uiso 0.3541(10) -0.502(2) 0.1649(4) 1.000 0.042(5) . .
C34 C Uiso 0.2772(8) -0.5220(15) 0.1667(3) 1.000 0.020(3) . .
C35 C Uiso 0.2267(8) -0.4174(15) 0.1662(3) 1.000 0.019(3) . .
C36 C Uiso 0.2534(7) -0.2901(14) 0.1635(3) 1.000 0.013(3) . .
H2 H Uiso 0.21810 0.03380 0.15100 1.000 0.0160 calc R
H3 H Uiso 0.14770 0.08840 0.10690 1.000 0.0190 calc R
H4 H Uiso 0.20190 0.05830 0.05850 1.000 0.0220 calc R
H6A H Uiso 0.38670 -0.00740 0.04260 1.000 0.0250 calc R
H6B H Uiso 0.30560 -0.00600 0.02640 1.000 0.0250 calc R
H6C H Uiso 0.33970 -0.14200 0.03920 1.000 0.0250 calc R
H8 H Uiso 0.54170 0.35940 0.10220 1.000 0.0090 calc R
H9 H Uiso 0.55340 0.49340 0.14640 1.000 0.0180 calc R
H10 H Uiso 0.55010 0.39430 0.19480 1.000 0.0310 calc R
H12A H Uiso 0.52840 0.20820 0.22540 1.000 0.0290 calc R
H12B H Uiso 0.56780 0.07750 0.21210 1.000 0.0290 calc R
H12C H Uiso 0.47800 0.09140 0.21140 1.000 0.0290 calc R
H14 H Uiso 0.57100 0.08430 0.03000 1.000 0.0290 calc R
H15 H Uiso 0.51940 0.18380 -0.01380 1.000 0.0230 calc R
H16 H Uiso 0.41400 0.31540 -0.00900 1.000 0.0380 calc R
H17 H Uiso 0.36300 0.36160 0.03870 1.000 0.0390 calc R
H18 H Uiso 0.41140 0.25610 0.08200 1.000 0.0340 calc R
H20 H Uiso 0.65940 0.24260 0.08200 1.000 0.0230 calc R
H21 H Uiso 0.78820 0.20100 0.07780 1.000 0.0270 calc R
H22 H Uiso 0.83560 -0.01120 0.08430 1.000 0.0250 calc R
H23 H Uiso 0.75620 -0.18580 0.09250 1.000 0.0250 calc R
H24 H Uiso 0.62530 -0.15340 0.09520 1.000 0.0310 calc R
H26 H Uiso 0.33130 0.16870 0.17350 1.000 0.0420 calc R
H27 H Uiso 0.30450 0.28400 0.21890 1.000 0.0450 calc R
H28 H Uiso 0.28900 0.16790 0.26520 1.000 0.0330 calc R
H29 H Uiso 0.30170 -0.05530 0.26560 1.000 0.0470 calc R
H30 H Uiso 0.33430 -0.18150 0.22060 1.000 0.0320 calc R
H32 H Uiso 0.43260 -0.35760 0.16180 1.000 0.0260 calc R
H33 H Uiso 0.38820 -0.57450 0.16520 1.000 0.0500 calc R
H34 H Uiso 0.25850 -0.60990 0.16840 1.000 0.0250 calc R
H35 H Uiso 0.17410 -0.43350 0.16760 1.000 0.0230 calc R
H36 H Uiso 0.21910 -0.21780 0.16290 1.000 0.0150 calc R

loop_
_atom_type_symbol
_atom_type_description
_atom_type_scat_dispersion_real
_atom_type_scat_dispersion_imag
_atom_type_scat_source
P P 0.2955 0.4335 'International Tables Vol C Tables 4.2.6.8 and 6.1.1.4'
N N 0.0311 0.0180 'International Tables Vol C Tables 4.2.6.8 and 6.1.1.4'
I I -0.3257 6.8362 'International Tables Vol C Tables 4.2.6.8 and 6.1.1.4'
Cu Cu -1.9646 0.5888 'International Tables Vol C Tables 4.2.6.8 and 6.1.1.4'
H H 0.0000 0.0000 'International Tables Vol C Tables 4.2.6.8 and 6.1.1.4'
C C 0.0181 0.0091 'International Tables Vol C Tables 4.2.6.8 and 6.1.1.4'

loop_
_geom_angle_atom_site_label_1
_geom_angle_atom_site_label_2
_geom_angle_atom_site_label_3
_geom_angle
_geom_angle_publ_flag
I1 Cu1 P1 125.14(11) yes
I1 Cu1 N1 118.6(3) yes
P1 Cu1 N1 112.1(3) yes
I2 Cu2 P2 125.73(13) yes
I2 Cu2 N2 115.6(3) yes
P2 Cu2 N2 114.7(3) yes
Cu1 P1 C7 119.0(4) yes
Cu1 P1 C13 105.8(4) yes
Cu1 P1 C19 120.4(5) yes
C7 P1 C13 105.5(6) yes
C7 P1 C19 99.8(6) yes
C13 P1 C19 104.8(6) yes
Cu2 P2 C1 119.0(4) yes
Cu2 P2 C25 106.4(4) yes
Cu2 P2 C31 119.6(4) yes
C1 P2 C25 105.7(6) yes
C1 P2 C31 100.1(6) yes
C25 P2 C31 104.5(6) yes
Cu1 N1 C1 118.0(8) yes
Cu1 N1 C5 124.1(8) yes
C1 N1 C5 117.7(10) yes
Cu2 N2 C7 119.4(8) yes
Cu2 N2 C11 122.5(8) yes
C7 N2 C11 117.6(11) yes
P2 C1 N1 112.3(9) yes
P2 C1 C2 124.4(10) yes
N1 C1 C2 123.3(11) yes
C1 C2 C3 117.8(12) no
C2 C3 C4 118.9(12) no
C3 C4 C5 121.2(12) no
N1 C5 C4 121.0(12) yes
N1 C5 C6 116.0(11) yes
C4 C5 C6 123.0(12) no
P1 C7 N2 111.4(9) yes
P1 C7 C8 124.0(10) yes
N2 C7 C8 124.5(12) yes
C7 C8 C9 118.5(12) no
C8 C9 C10 119.2(14) no
C9 C10 C11 119.3(14) no
N2 C11 C10 120.9(12) yes
N2 C11 C12 119.9(12) yes
C10 C11 C12 119.2(13) no
P1 C13 C14 121.7(10) yes
P1 C13 C18 119.7(10) yes
C14 C13 C18 118.1(12) no
C13 C14 C15 121.0(13) no
C14 C15 C16 119.1(13) no
C15 C16 C17 121.7(15) no
C16 C17 C18 118.7(15) no
C13 C18 C17 121.3(13) no
P1 C19 C20 120.5(11) yes
P1 C19 C24 116.4(11) yes
C20 C19 C24 122.8(12) no
C19 C20 C21 116.5(13) no
C20 C21 C22 121.5(13) no
C21 C22 C23 120.5(13) no
C22 C23 C24 121.0(15) no
C19 C24 C23 117.7(14) no
P2 C25 C26 118.8(11) yes
P2 C25 C30 118.6(11) yes
C26 C25 C30 122.4(14) no
C25 C26 C27 120.0(16) no
C26 C27 C28 120.2(17) no
C27 C28 C29 118.5(16) no
C28 C29 C30 124.8(16) no
C25 C30 C29 114.1(15) no
P2 C31 C32 121.0(10) yes
P2 C31 C36 120.6(10) yes
C32 C31 C36 118.5(13) no
C31 C32 C33 122.5(14) no
C32 C33 C34 117.9(16) no
C33 C34 C35 121.8(15) no
C34 C35 C36 119.4(13) no
C31 C36 C35 119.9(13) no
C1 C2 H2 121.00 no
C3 C2 H2 121.00 no
C2 C3 H3 121.00 no
C4 C3 H3 120.00 no
C3 C4 H4 120.00 no
C5 C4 H4 119.00 no
C5 C6 H6A 109.00 no
C5 C6 H6B 109.00 no
C5 C6 H6C 109.00 no
H6A C6 H6B 110.00 no
H6A C6 H6C 110.00 no
H6B C6 H6C 109.00 no
C7 C8 H8 121.00 no
C9 C8 H8 121.00 no
C8 C9 H9 120.00 no
C10 C9 H9 120.00 no
C9 C10 H10 120.00 no
C11 C10 H10 120.00 no
C11 C12 H12A 110.00 no
C11 C12 H12B 109.00 no
C11 C12 H12C 110.00 no
H12A C12 H12B 110.00 no
H12A C12 H12C 109.00 no
H12B C12 H12C 109.00 no
C13 C14 H14 119.00 no
C15 C14 H14 120.00 no
C14 C15 H15 120.00 no
C16 C15 H15 120.00 no
C15 C16 H16 119.00 no
C17 C16 H16 119.00 no
C16 C17 H17 121.00 no
C18 C17 H17 121.00 no
C13 C18 H18 119.00 no
C17 C18 H18 119.00 no
C19 C20 H20 122.00 no
C21 C20 H20 122.00 no
C20 C21 H21 119.00 no
C22 C21 H21 119.00 no
C21 C22 H22 120.00 no
C23 C22 H22 120.00 no
C22 C23 H23 120.00 no
C24 C23 H23 119.00 no
C19 C24 H24 121.00 no
C23 C24 H24 121.00 no
C25 C26 H26 120.00 no
C27 C26 H26 120.00 no
C26 C27 H27 120.00 no
C28 C27 H27 120.00 no
C27 C28 H28 121.00 no
C29 C28 H28 121.00 no
C28 C29 H29 118.00 no
C30 C29 H29 118.00 no
C25 C30 H30 123.00 no
C29 C30 H30 123.00 no
C31 C32 H32 119.00 no
C33 C32 H32 119.00 no
C32 C33 H33 121.00 no
C34 C33 H33 121.00 no
C33 C34 H34 119.00 no
C35 C34 H34 119.00 no
C34 C35 H35 120.00 no
C36 C35 H35 120.00 no
C31 C36 H36 120.00 no
C35 C36 H36 120.00 no

loop_
_geom_bond_atom_site_label_1
_geom_bond_atom_site_label_2
_geom_bond_distance
_geom_bond_publ_flag
I1 Cu1 2.515(2) yes
I2 Cu2 2.5270(19) yes
Cu1 P1 2.230(4) yes
Cu1 N1 2.047(9) yes
Cu2 P2 2.221(3) yes
Cu2 N2 2.030(11) yes
P1 C7 1.845(13) yes
P1 C13 1.824(13) yes
P1 C19 1.862(13) yes
P2 C1 1.834(13) yes
P2 C25 1.842(14) yes
P2 C31 1.811(14) yes
N1 C1 1.360(16) yes
N1 C5 1.361(16) yes
N2 C7 1.368(16) yes
N2 C11 1.334(16) yes
C1 C2 1.394(18) no
C2 C3 1.380(18) no
C3 C4 1.381(18) no
C4 C5 1.371(18) no
C5 C6 1.510(19) no
C7 C8 1.370(19) no
C8 C9 1.392(19) no
C9 C10 1.37(2) no
C10 C11 1.45(2) no
C11 C12 1.461(19) no
C13 C14 1.371(18) no
C13 C18 1.388(19) no
C14 C15 1.386(19) no
C15 C16 1.36(2) no
C16 C17 1.36(2) no
C17 C18 1.38(2) no
C19 C20 1.41(2) no
C19 C24 1.36(2) no
C20 C21 1.367(18) no
C21 C22 1.38(2) no
C22 C23 1.34(2) no
C23 C24 1.391(19) no
C25 C26 1.39(2) no
C25 C30 1.39(2) no
C26 C27 1.39(2) no
C27 C28 1.39(2) no
C28 C29 1.34(2) no
C29 C30 1.45(2) no
C31 C32 1.37(2) no
C31 C36 1.421(18) no
C32 C33 1.38(2) no
C33 C34 1.38(2) no
C34 C35 1.39(2) no
C35 C36 1.38(2) no
C2 H2 0.9500 no
C3 H3 0.9500 no
C4 H4 0.9500 no
C6 H6A 0.9800 no
C6 H6B 0.9800 no
C6 H6C 0.9800 no
C8 H8 0.9500 no
C9 H9 0.9500 no
C10 H10 0.9500 no
C12 H12A 0.9800 no
C12 H12B 0.9800 no
C12 H12C 0.9800 no
C14 H14 0.9500 no
C15 H15 0.9500 no
C16 H16 0.9500 no
C17 H17 0.9500 no
C18 H18 0.9500 no
C20 H20 0.9500 no
C21 H21 0.9500 no
C22 H22 0.9500 no
C23 H23 0.9500 no
C24 H24 0.9500 no
C26 H26 0.9500 no
C27 H27 0.9500 no
C28 H28 0.9500 no
C29 H29 0.9500 no
C30 H30 0.9500 no
C32 H32 0.9500 no
C33 H33 0.9500 no
C34 H34 0.9500 no
C35 H35 0.9500 no
C36 H36 0.9500 no

loop_
_geom_contact_atom_site_label_1
_geom_contact_atom_site_label_2
_geom_contact_distance
_geom_contact_site_symmetry_2
_geom_contact_publ_flag
I1 Cu2 4.282(2) . no
I2 Cu1 4.316(2) . no
I1 H24 3.1800 . no
I1 H15 3.3200 3_555 no
I1 H8 3.3600 1_545 no
I1 H3 3.2000 5_545 no
I1 H22 3.1800 5_445 no
I1 H16 3.3300 3_555 no
I2 H9 3.1300 1_545 no
I2 H32 3.1600 . no
I2 H34 3.1900 5_555 no
I2 H35 3.3100 5_555 no
Cu1 I2 4.316(2) . no
Cu1 N2 3.641(10) . no
Cu1 C31 3.868(13) . no
Cu1 C32 4.116(14) . no
Cu2 C24 4.052(14) . no
Cu2 I1 4.282(2) . no
Cu2 N1 3.647(9) . no
Cu2 C19 3.990(13) . no
Cu1 H6C 3.2300 . no
Cu1 H24 3.1100 . no
Cu1 H21 3.5900 5_445 no
Cu1 H6A 2.8300 . no
Cu2 H12B 3.1600 . no
Cu2 H12C 2.9200 . no
Cu2 H24 3.6400 . no
Cu2 H32 3.1300 . no
Cu2 H35 3.5400 5_555 no
P1 N1 3.550(9) . no
N1 Cu2 3.647(9) . no
N1 P1 3.550(9) . no
N2 Cu1 3.641(10) . no
N1 H21 2.8000 5_445 no
N2 H35 2.8000 5_555 no
C2 C36 3.435(19) . no
C2 C26 3.27(2) . no
C6 C18 3.50(2) . no
C8 C18 3.297(18) . no
C8 C20 3.424(18) . no
C14 C20 3.502(19) . no
C18 C8 3.297(18) . no
C18 C6 3.50(2) . no
C19 Cu2 3.990(13) . no
C20 C8 3.424(18) . no
C20 C14 3.502(19) . no
C22 C34 3.548(18) 5_555 no
C23 C34 3.492(19) 5_555 no
C24 Cu2 4.052(14) . no
C26 C2 3.27(2) . no
C30 C36 3.45(2) . no
C31 Cu1 3.868(13) . no
C32 Cu1 4.116(14) . no
C34 C23 3.492(19) 5_445 no
C34 C22 3.548(18) 5_445 no
C36 C30 3.45(2) . no
C36 C2 3.435(19) . no
C1 H36 2.8800 . no
C1 H26 2.9400 . no
C2 H36 2.7800 . no
C2 H26 2.9100 . no
C3 H23 2.8900 5_455 no
C4 H23 2.9600 5_455 no
C5 H21 2.8200 5_445 no
C6 H21 3.0900 5_445 no
C6 H6B 3.1000 3_555 no
C7 H20 3.0500 . no
C7 H18 2.9200 . no
C8 H18 2.9400 . no
C8 H20 2.8600 . no
C9 H33 2.9200 1_565 no
C10 H33 2.9300 1_565 no
C11 H35 2.9300 5_555 no
C12 H12A 3.0700 4_655 no
C13 H8 2.8200 . no
C13 H6A 2.7000 . no
C14 H6A 2.9500 . no
C16 H6C 3.0200 3_555 no
C17 H22 3.0400 5_455 no
C18 H8 2.8300 . no
C18 H6A 2.7900 . no
C19 H14 2.7800 . no
C22 H17 2.8600 5_545 no
C25 H2 2.8200 . no
C25 H12C 2.8600 . no
C26 H12C 2.8300 . no
C26 H2 2.7800 . no
C28 H12B 2.9700 4_655 no
C29 H12B 2.9600 4_655 no
C31 H30 2.7100 . no
C34 H27 3.0400 1_545 no
C36 H30 3.0700 . no
H2 C25 2.8200 . no
H2 C26 2.7800 . no
H2 H36 2.5900 . no
H3 I1 3.2000 5_455 no
H3 H9 2.5800 5_445 no
H4 H6B 2.4000 . no
H6A Cu1 2.8300 . no
H6A C13 2.7000 . no
H6A C14 2.9500 . no
H6A C18 2.7900 . no
H6B H4 2.4000 . no
H6B C6 3.1000 3_555 no
H6B H6B 2.3000 3_555 no
H6C Cu1 3.2300 . no
H6C C16 3.0200 3_555 no
H6C H16 2.5500 3_555 no
H6C H21 2.4800 5_445 no
H8 I1 3.3600 1_565 no
H8 C13 2.8200 . no
H8 C18 2.8300 . no
H8 H20 2.5500 . no
H9 I2 3.1300 1_565 no
H9 H3 2.5800 5_555 no
H10 H12A 2.3300 . no
H12A H10 2.3300 . no
H12A C12 3.0700 4_655 no
H12A H12A 2.3600 4_655 no
H12B Cu2 3.1600 . no
H12B C28 2.9700 4_655 no
H12B C29 2.9600 4_655 no
H12C Cu2 2.9200 . no
H12C C25 2.8600 . no
H12C C26 2.8300 . no
H14 C19 2.7800 . no
H15 I1 3.3200 3_555 no
H16 I1 3.3300 3_555 no
H16 H6C 2.5500 3_555 no
H17 C22 2.8600 5_455 no
H17 H22 2.4100 5_455 no
H18 C7 2.9200 . no
H18 C8 2.9400 . no
H20 C7 3.0500 . no
H20 C8 2.8600 . no
H20 H8 2.5500 . no
H21 Cu1 3.5900 5_555 no
H21 N1 2.8000 5_555 no
H21 C5 2.8200 5_555 no
H21 C6 3.0900 5_555 no
H21 H6C 2.4800 5_555 no
H22 I1 3.1800 5_555 no
H22 C17 3.0400 5_545 no
H22 H17 2.4100 5_545 no
H23 C3 2.8900 5_545 no
H23 C4 2.9600 5_545 no
H24 I1 3.1800 . no
H24 Cu1 3.1100 . no
H24 Cu2 3.6400 . no
H26 C1 2.9400 . no
H26 C2 2.9100 . no
H26 H34 2.5900 1_565 no
H27 C34 3.0400 1_565 no
H27 H34 2.5700 1_565 no
H27 H29 2.5800 8_555 no
H29 H27 2.5800 8_545 no
H30 C31 2.7100 . no
H30 C36 3.0700 . no
H32 I2 3.1600 . no
H32 Cu2 3.1300 . no
H33 C9 2.9200 1_545 no
H33 C10 2.9300 1_545 no
H34 H26 2.5900 1_545 no
H34 H27 2.5700 1_545 no
H34 I2 3.1900 5_445 no
H35 I2 3.3100 5_445 no
H35 Cu2 3.5400 5_445 no
H35 N2 2.8000 5_445 no
H35 C11 2.9300 5_445 no
H36 C1 2.8800 . no
H36 C2 2.7800 . no
H36 H2 2.5900 . no

loop_
_geom_torsion_atom_site_label_1
_geom_torsion_atom_site_label_2
_geom_torsion_atom_site_label_3
_geom_torsion_atom_site_label_4
_geom_torsion
_geom_torsion_publ_flag
I1 Cu1 P1 C7 -140.7(5) no
I1 Cu1 P1 C13 101.0(4) no
I1 Cu1 P1 C19 -17.4(5) no
N1 Cu1 P1 C7 62.8(6) no
N1 Cu1 P1 C13 -55.5(5) no
N1 Cu1 P1 C19 -173.8(5) no
I1 Cu1 N1 C1 109.1(9) no
I1 Cu1 N1 C5 -77.6(11) no
P1 Cu1 N1 C1 -92.7(9) no
P1 Cu1 N1 C5 80.6(11) no
I2 Cu2 P2 C1 -143.5(5) no
I2 Cu2 P2 C25 97.4(5) no
I2 Cu2 P2 C31 -20.5(5) no
N2 Cu2 P2 C1 60.1(6) no
N2 Cu2 P2 C25 -59.0(6) no
N2 Cu2 P2 C31 -176.9(6) no
I2 Cu2 N2 C7 112.3(9) no
I2 Cu2 N2 C11 -75.6(10) no
P2 Cu2 N2 C7 -88.8(9) no
P2 Cu2 N2 C11 83.3(9) no
C19 P1 C7 N2 -94.7(10) no
Cu1 P1 C7 C8 -145.3(9) no
Cu1 P1 C13 C14 -92.3(11) no
C7 P1 C13 C14 140.8(11) no
C19 P1 C13 C14 35.9(13) no
Cu1 P1 C7 N2 38.3(10) no
C13 P1 C7 N2 156.8(9) no
C19 P1 C13 C18 -152.5(11) no
C19 P1 C7 C8 81.7(12) no
Cu1 P1 C13 C18 79.3(11) no
C13 P1 C7 C8 -26.8(12) no
C13 P1 C19 C24 -130.1(11) no
Cu1 P1 C19 C20 174.3(9) no
C7 P1 C13 C18 -47.6(12) no
C7 P1 C19 C24 120.8(11) no
C13 P1 C19 C20 55.6(12) no
Cu1 P1 C19 C24 -11.3(12) no
C7 P1 C19 C20 -53.5(12) no
C31 P2 C1 N1 -93.0(10) no
Cu2 P2 C25 C30 -95.8(11) no
C25 P2 C1 N1 158.6(9) no
C31 P2 C25 C26 -154.0(11) no
C1 P2 C31 C36 -48.7(12) no
Cu2 P2 C1 C2 -141.3(10) no
Cu2 P2 C1 N1 39.2(11) no
C25 P2 C1 C2 -21.8(13) no
Cu2 P2 C25 C26 78.6(11) no
C25 P2 C31 C32 -119.0(11) no
C1 P2 C25 C26 -48.9(12) no
C25 P2 C31 C36 60.6(12) no
Cu2 P2 C31 C32 -0.1(13) no
C1 P2 C31 C32 131.7(11) no
C1 P2 C25 C30 136.8(11) no
C31 P2 C25 C30 31.6(12) no
C31 P2 C1 C2 86.5(12) no
Cu2 P2 C31 C36 179.5(9) no
C1 N1 C5 C6 -177.3(12) no
Cu1 N1 C5 C4 -169.9(10) no
Cu1 N1 C5 C6 9.5(17) no
C5 N1 C1 C2 -4.4(19) no
Cu1 N1 C1 C2 169.2(10) no
C1 N1 C5 C4 3.4(19) no
Cu1 N1 C1 P2 -11.2(12) no
C5 N1 C1 P2 175.1(10) no
Cu2 N2 C7 C8 170.2(9) no
Cu2 N2 C11 C12 8.9(15) no
C11 N2 C7 C8 -2.3(18) no
C7 N2 C11 C10 0.2(17) no
Cu2 N2 C11 C10 -172.1(9) no
Cu2 N2 C7 P1 -13.4(12) no
C11 N2 C7 P1 174.1(9) no
C7 N2 C11 C12 -178.9(11) no
P2 C1 C2 C3 -175.6(11) no
N1 C1 C2 C3 4(2) no
C1 C2 C3 C4 -2(2) no
C2 C3 C4 C5 1(2) no
C3 C4 C5 C6 178.7(14) no
C3 C4 C5 N1 -2(2) no
P1 C7 C8 C9 -173.9(9) no
N2 C7 C8 C9 2.0(18) no
C7 C8 C9 C10 0.4(18) no
C8 C9 C10 C11 -2.3(19) no
C9 C10 C11 C12 -178.9(12) no
C9 C10 C11 N2 2.1(19) no
P1 C13 C14 C15 171.8(11) no
P1 C13 C18 C17 -173.2(12) no
C14 C13 C18 C17 -1(2) no
C18 C13 C14 C15 0(2) no
C13 C14 C15 C16 0(2) no
C14 C15 C16 C17 2(2) no
C15 C16 C17 C18 -3(3) no
C16 C17 C18 C13 3(2) no
C24 C19 C20 C21 2(2) no
P1 C19 C20 C21 176.0(10) no
C20 C19 C24 C23 -1(2) no
P1 C19 C24 C23 -174.9(10) no
C19 C20 C21 C22 -2.4(19) no
C20 C21 C22 C23 2(2) no
C21 C22 C23 C24 0(2) no
C22 C23 C24 C19 0(2) no
P2 C25 C26 C27 -173.0(12) no
C26 C25 C30 C29 0(2) no
C30 C25 C26 C27 1(2) no
P2 C25 C30 C29 174.3(11) no
C25 C26 C27 C28 -2(2) no
C26 C27 C28 C29 0(2) no
C27 C28 C29 C30 1(3) no
C28 C29 C30 C25 -1(2) no
P2 C31 C32 C33 -178.9(12) no
C36 C31 C32 C33 2(2) no
P2 C31 C36 C35 -180.0(10) no
C32 C31 C36 C35 -0.4(19) no
C31 C32 C33 C34 -1(2) no
C32 C33 C34 C35 0(2) no
C33 C34 C35 C36 1(2) no
C34 C35 C36 C31 -0.7(19) no

loop_
_platon_squeeze_void_nr
_platon_squeeze_void_average_x
_platon_squeeze_void_average_y
_platon_squeeze_void_average_z
_platon_squeeze_void_volume
_platon_squeeze_void_count_electrons
1 0.177 -0.018 0.000 180.8 32.1
2 0.677 -0.022 0.000 180.8 32.1
3 0.000 0.081 0.250 151.1 20.7
4 0.823 -0.020 0.500 180.8 32.3
5 0.323 -0.030 0.500 180.8 32.3
6 1.000 -0.081 0.750 151.1 20.8
7 0.500 0.419 0.750 151.1 20.8
8 0.500 0.581 0.250 151.1 20.7
